data_1574216
loop_
_publ_author_name
'Gearing, Hayden B.'
'Cziferszky, Monika'
'S\"ohnel, Tilo'
'Wright, L. James'
'Crowley, James D.'
'Hartinger, Christian G.'

_publ_section_title
;
 Pd(\m-L)4Pt vs. Pd(\m-L)4RuCl2: chlorido ancillary ligands as defining
 factors in the host--guest interactions of M(\m-L)4M&#x2032;
 heterodimetallic supramolecular architectures
;
_journal_issue 17
_journal_name_full 'Chemical Science'
_journal_page_first 7294
_journal_page_last 7301
_journal_paper_doi 10.1039/D5SC00209E
_journal_volume 16
_journal_year 2025
_chemical_formula_moiety 'C100 H80 Cl2 N16 O4 Pd Ru, 5.943(C0.337 H1.01 O0.168 S0.168), 8[C2H6SO]'
_chemical_formula_sum 'C118 H134 Cl2 N16 O13 Pd Ru S9'
_chemical_formula_weight 2551.31
_space_group_crystal_system tetragonal
_space_group_IT_number 130
_space_group_name_Hall '-P 4a 2ac'
_space_group_name_H-M_alt 'P 4/n c c :2'
_atom_sites_solution_hydrogens mixed
_atom_sites_solution_primary direct
_audit_creation_date 2025-03-03
_audit_creation_method
;
Olex2 1.5
(compiled 2025.02.27 svn.r83f5de26 for OlexSys, GUI svn.r7172)
;
_audit_update_record
;
2025-03-08 deposited with the CCDC.	2025-03-24 downloaded from the CCDC.
;
_cell_angle_alpha 90
_cell_angle_beta 90
_cell_angle_gamma 90
_cell_formula_units_Z 4
_cell_length_a 18.0390(3)
_cell_length_b 18.0390(3)
_cell_length_c 41.9278(11)
_cell_measurement_reflns_used 9768
_cell_measurement_temperature 100.00(10)
_cell_measurement_theta_max 71.6940
_cell_measurement_theta_min 3.4690
_cell_volume 13643.5(5)
_computing_cell_refinement 'CrysAlisPro 1.171.43.98a (Rigaku OD, 2023)'
_computing_data_collection 'CrysAlisPro 1.171.43.98a (Rigaku OD, 2023)'
_computing_data_reduction 'CrysAlisPro 1.171.43.98a (Rigaku OD, 2023)'
_computing_molecular_graphics 'Olex2 1.5 (Dolomanov et al., 2009)'
_computing_publication_material 'Olex2 1.5 (Dolomanov et al., 2009)'
_computing_structure_refinement 'SHELXL 2019/3 (Sheldrick, 2015)'
_computing_structure_solution 'SHELXS  (Sheldrick, 2008)'
_diffrn_ambient_temperature 100.00(10)
_diffrn_detector_area_resol_mean 5.8140
_diffrn_detector_type 'Pilatus 200K'
_diffrn_measured_fraction_theta_full 0.997
_diffrn_measured_fraction_theta_max 0.997
_diffrn_measurement_details
;
List of Runs (angles in degrees, time in seconds):

  # Type    Start    End  Width  t~exp~   \w     \q     \k     \f   Frames
#--------------------------------------------------------------------------
  1  \w     55.00  85.00   0.25   12.50    --   47.23-157.00 -64.00  120
  2  \w   -106.00 -80.00   0.25   45.00    --  -90.25 157.00 -28.00  104
  3  \w     32.00  90.00   0.25   45.00    --   97.33 -78.00 -23.00  232
  4  \w     19.00  48.00   0.25   45.00    --   97.33 -44.00 159.00  116
  5  \w   -120.00 -74.00   0.25   12.50    --  -47.23-125.00-120.00  184
  6  \w    -23.00  23.00   0.25   12.50    --  -47.23  19.00 -90.00  184
  7  \w    -16.00  14.00   0.25   12.50    --  -47.23  19.00  60.00  120
  8  \w    -51.00 -26.00   0.25   45.00    --  -90.25  45.00-120.00  100
  9  \w    -39.00 -13.00   0.25   45.00    --  -90.25  45.00 -30.00  104
 10  \w    -51.00 -17.00   0.25   45.00    --  -90.25  45.00  90.00  136
 11  \w    -38.00 -12.00   0.25   45.00    --  -90.25  45.00  30.00  104
 12  \w     23.00  49.00   0.25   45.00    --   97.33 -45.00 120.00  104
 13  \w     20.00  46.00   0.25   45.00    --   97.33 -45.00  60.00  104
 14  \w     21.00  46.00   0.25   45.00    --   97.33 -45.00-180.00  100
 15  \w     20.00  45.00   0.25   45.00    --   97.33 -45.00 -90.00  100
 16  \w    106.00 151.00   0.25   45.00    --   97.33 111.00 150.00  180
 17  \w     32.00  64.00   0.25   45.00    --   97.33 -61.00 150.00  128
 18  \w     20.00  45.00   0.25   45.00    --   97.33 -45.00 -30.00  100
;
_diffrn_measurement_device 'four-circle diffractometer'
_diffrn_measurement_device_type 'XtaLAB Synergy, Dualflex, Pilatus 200K'
_diffrn_measurement_method '\w scans'
_diffrn_radiation_type CuK\a
_diffrn_radiation_wavelength 1.54184
_diffrn_reflns_av_R_equivalents 0.1033
_diffrn_reflns_av_unetI/netI 0.0513
_diffrn_reflns_Laue_measured_fraction_full 0.997
_diffrn_reflns_Laue_measured_fraction_max 0.997
_diffrn_reflns_limit_h_max 21
_diffrn_reflns_limit_h_min -21
_diffrn_reflns_limit_k_max 12
_diffrn_reflns_limit_k_min -21
_diffrn_reflns_limit_l_max 46
_diffrn_reflns_limit_l_min -50
_diffrn_reflns_number 46648
_diffrn_reflns_point_group_measured_fraction_full 0.997
_diffrn_reflns_point_group_measured_fraction_max 0.997
_diffrn_reflns_theta_full 67.684
_diffrn_reflns_theta_max 67.690
_diffrn_reflns_theta_min 4.057
_exptl_absorpt_coefficient_mu 4.085
_exptl_absorpt_correction_T_max 1.00000
_exptl_absorpt_correction_T_min 0.41446
_exptl_absorpt_correction_type multi-scan
_exptl_absorpt_process_details
;
CrysAlisPro 1.171.43.98a (Rigaku Oxford Diffraction, 2023)
Empirical absorption correction using spherical harmonics,
implemented in SCALE3 ABSPACK scaling algorithm.
;
_exptl_crystal_colour red
_exptl_crystal_colour_primary red
_exptl_crystal_density_diffrn 1.242
_exptl_crystal_description block
_exptl_crystal_F_000 5304
_exptl_crystal_size_max 0.04
_exptl_crystal_size_mid 0.03
_exptl_crystal_size_min 0.03
_refine_diff_density_max 0.550
_refine_diff_density_min -0.402
_refine_diff_density_rms 0.074
_refine_ls_extinction_method none
_refine_ls_goodness_of_fit_ref 0.980
_refine_ls_hydrogen_treatment constr
_refine_ls_matrix_type full
_refine_ls_number_parameters 303
_refine_ls_number_reflns 6182
_refine_ls_number_restraints 98
_refine_ls_restrained_S_all 0.994
_refine_ls_R_factor_all 0.0903
_refine_ls_R_factor_gt 0.0591
_refine_ls_shift/su_max 0.001
_refine_ls_shift/su_mean 0.000
_refine_ls_structure_factor_coef Fsqd
_refine_ls_weighting_details 'w=1/[\s^2^(Fo^2^)+(0.1308P)^2^] where P=(Fo^2^+2Fc^2^)/3'
_refine_ls_weighting_scheme calc
_refine_ls_wR_factor_gt 0.1804
_refine_ls_wR_factor_ref 0.2050
_reflns_Friedel_coverage 0.000
_reflns_number_gt 3475
_reflns_number_total 6182
_reflns_threshold_expression 'I > 2\s(I)'
_cod_data_source_file d5sc00209e2.cif
_cod_data_source_block hage-226_auto_pl
_cod_depositor_comments 'Adding full bibliography for 1574215--1574217.cif.'
_cod_original_cell_volume 13643.5(6)
_cod_original_sg_symbol_H-M 'P 4/n c c'
_cod_database_code 1574216
_shelx_shelxl_version_number 2019/3
_shelx_space_group_comment
;
The symmetry employed for this shelxl refinement is uniquely defined
by the following loop, which should always be used as a source of
symmetry information in preference to the above space-group names.
They are only intended as comments.
;
_shelx_estimated_absorpt_t_max 0.887
_shelx_estimated_absorpt_t_min 0.854
_olex2_refinement_description
;
1. Fixed Uiso
 At 1.2 times of:
  All C(H) groups, All C(H,H) groups, All N(H) groups
 At 1.5 times of:
  All C(H,H,H) groups
2. Shared sites
{S1A, S1B}
{O2A, O2B}
3. Restrained distances
 C26A-S1A \\sim C26B-S1B
 with sigma of 0.02
4. Uiso/Uaniso restraints and constraints
N1 \\sim N2 \\sim C1 \\sim C2 \\sim C3 \\sim C4 \\sim C5 \\sim C6 \\sim C7
\\sim C8 \\sim C9 \\sim C10 \\sim C11 \\sim C12 \\sim C13: within 2A with sigma
of 0.005 and sigma for terminal atoms of 0.01 within 2A
Uanis(C26A) = Uanis(C26B)
Uanis(S1A) = Uanis(S1B)
Uanis(O2A) = Uanis(O2B)
5. Others
 1*[Sof(S1A)+Sof(O2A)+Sof(C26A)+Sof(H26A)+Sof(H26B)+Sof(H26C)]+1*[Sof(S1B)+
 Sof(O2B)+Sof(C26B)+Sof(H26D)+Sof(H26E)+Sof(H26F)]=0.5 with esd of 0.0001
 Sof(S1A)=Sof(O2A)=0.5*FVAR(2)
 Sof(C26A)=Sof(H26A)=Sof(H26B)=Sof(H26C)=FVAR(1)
 Sof(S1B)=Sof(O2B)=0.5*FVAR(3)
 Sof(C26B)=Sof(H26D)=Sof(H26E)=Sof(H26F)=FVAR(2)
6.a Riding coordinates:
 N3(H3), C8(H8), C9(H9), C12(H12)
6.b Secondary CH2 refined with riding coordinates:
 C13(H13A,H13B)
6.c Me refined with riding coordinates:
 C26A(H26A,H26B,H26C), C26B(H26D,H26E,H26F)
6.d Aromatic/amide H refined with riding coordinates:
 C1(H1), C2(H2), C3(H3A), C5(H5), C6(H6), C11(H11), C15(H15), C16(H16),
 C18(H18), C19(H19), C22(H22), C23(H23), C24(H24), C25(H25)
;
_smtbx_masks_void_probe_radius 1.5
_smtbx_masks_void_truncation_radius 1.2
_olex2_submission_special_instructions 'No special instructions were received'
_oxdiff_exptl_absorpt_empirical_details
;
Empirical correction (ABSPACK) includes:
- Absorption correction using spherical harmonics
- Frame scaling
;

loop_
_space_group_symop_operation_xyz
'x, y, z'
'-y+1/2, x, z'
'-x+1/2, -y+1/2, z'
'y, -x+1/2, z'
'x+1/2, -y, -z+1/2'
'y+1/2, x+1/2, -z+1/2'
'-x, y+1/2, -z+1/2'
'-y, -x, -z+1/2'
'-x, -y, -z'
'y-1/2, -x, -z'
'x-1/2, y-1/2, -z'
'-y, x-1/2, -z'
'-x-1/2, y, z-1/2'
'-y-1/2, -x-1/2, z-1/2'
'x, -y-1/2, z-1/2'
'y, x, z-1/2'

loop_
_atom_site_label
_atom_site_type_symbol
_atom_site_fract_x
_atom_site_fract_y
_atom_site_fract_z
_atom_site_U_iso_or_equiv
_atom_site_adp_type
_atom_site_occupancy
_atom_site_site_symmetry_order
_atom_site_calc_flag
_atom_site_refinement_flags_posn
_atom_site_refinement_flags_adp
_atom_site_refinement_flags_occupancy
_atom_site_disorder_assembly
_atom_site_disorder_group
Pd1 Pd -0.250000 -0.250000 -0.06966(2) 0.0558(2) Uani 1 4 d S T P . .
Ru1 Ru -0.250000 -0.250000 0.29299(2) 0.0662(2) Uani 1 4 d S T P . .
Cl1 Cl -0.250000 -0.250000 0.35077(5) 0.0636(5) Uani 1 4 d S T P . .
Cl2 Cl -0.250000 -0.250000 0.23581(6) 0.0931(7) Uani 1 4 d S T P . .
O1 O -0.0955(2) -0.4033(3) 0.01537(9) 0.1108(14) Uani 1 1 d . . . . .
N1 N -0.1348(2) -0.2467(2) 0.29307(9) 0.0815(10) Uani 1 1 d . U . . .
N2 N -0.0076(3) -0.3688(3) 0.22689(13) 0.1156(14) Uani 1 1 d . U . . .
N3 N 0.0275(2) -0.4061(2) 0.00328(10) 0.0835(11) Uani 1 1 d . . . . .
H3 H 0.059413 -0.398454 -0.012254 0.100 Uiso 1 1 d R U . . .
N4 N -0.15154(19) -0.30419(18) -0.06823(8) 0.0599(8) Uani 1 1 d . . . . .
C1 C -0.0954(3) -0.2080(3) 0.31234(12) 0.0832(11) Uani 1 1 d . U . . .
H1 H -0.121406 -0.181632 0.328431 0.100 Uiso 1 1 calc R U . . .
C2 C -0.0202(3) -0.2007(3) 0.31225(13) 0.0873(12) Uani 1 1 d . U . . .
H2 H 0.004187 -0.168498 0.326801 0.105 Uiso 1 1 calc R U . . .
C3 C 0.0183(4) -0.2407(4) 0.29076(15) 0.0999(14) Uani 1 1 d . U . . .
H3A H 0.070846 -0.237541 0.290210 0.120 Uiso 1 1 calc R U . . .
C4 C -0.0174(3) -0.2850(4) 0.27010(14) 0.0955(12) Uani 1 1 d . U . . .
C5 C -0.0951(3) -0.2899(3) 0.27251(13) 0.0900(12) Uani 1 1 d . U . . .
H5 H -0.120689 -0.324437 0.259415 0.108 Uiso 1 1 calc R U . . .
C6 C 0.0224(4) -0.3264(4) 0.24541(15) 0.1080(15) Uani 1 1 d . U . . .
H6 H 0.074450 -0.319719 0.243750 0.130 Uiso 1 1 calc R U . . .
C7 C 0.0395(4) -0.4002(4) 0.20142(15) 0.1098(14) Uani 1 1 d . U . . .
C8 C 0.0297(5) -0.4712(4) 0.19274(15) 0.1174(16) Uani 1 1 d . U . . .
H8 H -0.004591 -0.501596 0.203901 0.141 Uiso 1 1 d R U . . .
C9 C 0.0711(4) -0.5009(4) 0.16817(15) 0.1096(15) Uani 1 1 d . U . . .
H9 H 0.064891 -0.551776 0.162805 0.131 Uiso 1 1 d R U . . .
C10 C 0.1201(4) -0.4583(3) 0.15139(13) 0.0962(12) Uani 1 1 d . U . . .
C11 C 0.1294(4) -0.3855(3) 0.16000(14) 0.1036(14) Uani 1 1 d . U . . .
H11 H 0.163418 -0.355268 0.148611 0.124 Uiso 1 1 calc R U . . .
C12 C 0.0894(4) -0.3557(4) 0.18520(15) 0.1090(15) Uani 1 1 d . U . . .
H12 H 0.096694 -0.306066 0.191998 0.131 Uiso 1 1 d R U . . .
C13 C 0.1612(4) -0.4880(3) 0.12225(12) 0.1033(16) Uani 1 1 d . U . . .
H13A H 0.212414 -0.468266 0.122270 0.124 Uiso 1 1 calc R U . . .
H13B H 0.164338 -0.542708 0.123774 0.124 Uiso 1 1 calc R U . . .
C14 C 0.1243(4) -0.4675(3) 0.09134(13) 0.0966(17) Uani 1 1 d . . . . .
C15 C 0.0488(4) -0.4582(4) 0.08850(14) 0.112(2) Uani 1 1 d . . . . .
H15 H 0.018836 -0.464752 0.106931 0.134 Uiso 1 1 calc R U . . .
C16 C 0.0144(4) -0.4398(4) 0.06000(14) 0.112(2) Uani 1 1 d . . . . .
H16 H -0.038015 -0.434816 0.059057 0.135 Uiso 1 1 calc R U . . .
C17 C 0.0568(3) -0.4287(3) 0.03298(12) 0.0860(15) Uani 1 1 d . . . . .
C18 C 0.1313(4) -0.4389(4) 0.03508(14) 0.113(2) Uani 1 1 d . . . . .
H18 H 0.161100 -0.432547 0.016608 0.135 Uiso 1 1 calc R U . . .
C19 C 0.1644(4) -0.4583(4) 0.06372(14) 0.114(2) Uani 1 1 d . . . . .
H19 H 0.216594 -0.465479 0.064293 0.137 Uiso 1 1 calc R U . . .
C20 C -0.0439(3) -0.3937(3) -0.00373(12) 0.0858(15) Uani 1 1 d . . . . .
C21 C -0.0616(3) -0.3655(3) -0.03625(11) 0.0752(12) Uani 1 1 d . . . . .
C22 C -0.0165(3) -0.3739(3) -0.06295(11) 0.0805(13) Uani 1 1 d . . . . .
H22 H 0.030362 -0.397619 -0.061270 0.097 Uiso 1 1 calc R U . . .
C23 C -0.0414(3) -0.3467(3) -0.09224(12) 0.0786(12) Uani 1 1 d . . . . .
H23 H -0.011695 -0.352151 -0.110809 0.094 Uiso 1 1 calc R U . . .
C24 C -0.1085(2) -0.3122(2) -0.09400(11) 0.0654(10) Uani 1 1 d . . . . .
H24 H -0.125032 -0.293519 -0.113941 0.078 Uiso 1 1 calc R U . . .
C25 C -0.1291(3) -0.3307(3) -0.04012(11) 0.0686(11) Uani 1 1 d . . . . .
H25 H -0.160785 -0.325467 -0.022153 0.082 Uiso 1 1 calc R U . . .
S1A S -0.250000 -0.250000 0.04166(8) 0.1347(14) Uani 0.168(5) 4 d DS T P A 1
O2A O -0.250000 -0.250000 0.00584(14) 0.0711(15) Uani 0.168(5) 4 d S T P A 1
C26A C -0.183(7) -0.303(7) 0.056(2) 0.142(8) Uani 0.084(3) 1 d D . P A 1
H26A H -0.184536 -0.302090 0.079630 0.212 Uiso 0.084(3) 1 calc R U P A 1
H26B H -0.190007 -0.354423 0.048900 0.212 Uiso 0.084(3) 1 calc R U P A 1
H26C H -0.134769 -0.285002 0.048900 0.212 Uiso 0.084(3) 1 calc R U P A 1
S1B S -0.250000 -0.250000 0.04166(8) 0.1347(14) Uani 0.832(5) 4 d DS T P B 2
O2B O -0.250000 -0.250000 0.00584(14) 0.0711(15) Uani 0.832(5) 4 d S T P B 2
C26B C -0.1640(11) -0.243(2) 0.0555(4) 0.142(8) Uani 0.416(3) 1 d D . P B 2
H26D H -0.164849 -0.243130 0.078830 0.212 Uiso 0.416(3) 1 calc R U P B 2
H26E H -0.134607 -0.285191 0.047845 0.212 Uiso 0.416(3) 1 calc R U P B 2
H26F H -0.141741 -0.196763 0.047845 0.212 Uiso 0.416(3) 1 calc R U P B 2

loop_
_atom_site_aniso_label
_atom_site_aniso_U_11
_atom_site_aniso_U_22
_atom_site_aniso_U_33
_atom_site_aniso_U_23
_atom_site_aniso_U_13
_atom_site_aniso_U_12
Pd1 0.0599(2) 0.0599(2) 0.0475(4) 0.000 0.000 0.000
Ru1 0.0787(3) 0.0787(3) 0.0411(4) 0.000 0.000 0.000
Cl1 0.0764(7) 0.0764(7) 0.0381(10) 0.000 0.000 0.000
Cl2 0.1148(12) 0.1148(12) 0.0495(13) 0.000 0.000 0.000
O1 0.102(3) 0.165(4) 0.065(2) 0.037(2) 0.018(2) 0.039(3)
N1 0.092(2) 0.107(2) 0.0458(18) -0.0121(18) 0.0084(17) -0.0077(19)
N2 0.139(3) 0.130(3) 0.078(3) -0.004(2) 0.012(3) 0.014(3)
N3 0.089(3) 0.113(3) 0.049(2) 0.015(2) 0.0076(19) 0.031(2)
N4 0.0666(19) 0.0622(18) 0.051(2) 0.0088(15) -0.0003(16) 0.0008(14)
C1 0.088(2) 0.112(3) 0.050(2) -0.006(2) 0.005(2) -0.007(2)
C2 0.084(2) 0.114(3) 0.064(2) -0.011(2) 0.008(2) -0.007(2)
C3 0.098(3) 0.126(3) 0.075(3) -0.013(3) 0.005(2) -0.003(3)
C4 0.106(3) 0.115(3) 0.065(2) -0.011(2) 0.005(2) 0.005(2)
C5 0.103(3) 0.110(3) 0.057(2) -0.009(2) 0.008(2) 0.001(2)
C6 0.129(3) 0.120(3) 0.074(3) -0.013(3) 0.004(3) 0.010(3)
C7 0.148(3) 0.112(3) 0.069(2) -0.006(2) 0.015(2) 0.022(3)
C8 0.166(4) 0.115(3) 0.072(3) 0.009(3) 0.013(3) 0.020(3)
C9 0.164(4) 0.100(3) 0.065(3) 0.005(2) 0.004(3) 0.033(3)
C10 0.144(3) 0.092(2) 0.053(2) 0.001(2) 0.000(2) 0.045(2)
C11 0.145(3) 0.097(3) 0.068(3) -0.003(2) 0.003(3) 0.031(3)
C12 0.150(3) 0.098(3) 0.079(3) -0.014(2) 0.007(3) 0.027(3)
C13 0.147(4) 0.110(3) 0.053(3) -0.008(3) -0.002(3) 0.049(3)
C14 0.131(5) 0.097(3) 0.062(3) -0.005(3) 0.005(3) 0.059(3)
C15 0.138(5) 0.143(5) 0.055(3) 0.014(3) 0.012(3) 0.056(4)
C16 0.129(5) 0.144(5) 0.063(3) 0.015(4) 0.009(3) 0.055(4)
C17 0.103(4) 0.096(3) 0.059(3) 0.010(3) 0.003(3) 0.043(3)
C18 0.113(4) 0.165(6) 0.060(3) 0.010(4) -0.006(3) 0.052(4)
C19 0.120(4) 0.159(6) 0.063(3) 0.016(4) 0.003(3) 0.063(4)
C20 0.093(4) 0.107(4) 0.058(3) 0.012(3) 0.012(3) 0.032(3)
C21 0.080(3) 0.085(3) 0.060(3) 0.009(2) 0.003(2) 0.017(2)
C22 0.076(3) 0.112(4) 0.053(3) 0.016(3) 0.011(2) 0.020(2)
C23 0.070(3) 0.108(3) 0.058(3) 0.010(3) 0.012(2) 0.013(2)
C24 0.062(2) 0.084(3) 0.050(2) 0.010(2) -0.0006(19) 0.0022(19)
C25 0.077(3) 0.077(3) 0.052(3) 0.004(2) 0.005(2) 0.003(2)
S1A 0.176(2) 0.176(2) 0.0531(18) 0.000 0.000 0.000
O2A 0.085(2) 0.085(2) 0.044(3) 0.000 0.000 0.000
C26A 0.154(15) 0.20(2) 0.067(9) 0.033(13) -0.054(10) -0.034(15)
S1B 0.176(2) 0.176(2) 0.0531(18) 0.000 0.000 0.000
O2B 0.085(2) 0.085(2) 0.044(3) 0.000 0.000 0.000
C26B 0.154(15) 0.20(2) 0.067(9) 0.033(13) -0.054(10) -0.034(15)

loop_
_atom_type_symbol
_atom_type_description
_atom_type_scat_dispersion_real
_atom_type_scat_dispersion_imag
_atom_type_scat_source
C C 0.0181 0.0091 'International Tables Vol C Tables 4.2.6.8 and 6.1.1.4'
H H 0.0000 0.0000 'International Tables Vol C Tables 4.2.6.8 and 6.1.1.4'
Cl Cl 0.3639 0.7018 'International Tables Vol C Tables 4.2.6.8 and 6.1.1.4'
N N 0.0311 0.0180 'International Tables Vol C Tables 4.2.6.8 and 6.1.1.4'
O O 0.0492 0.0322 'International Tables Vol C Tables 4.2.6.8 and 6.1.1.4'
Pd Pd 0.1215 3.9337 'International Tables Vol C Tables 4.2.6.8 and 6.1.1.4'
Ru Ru 0.0552 3.2960 'International Tables Vol C Tables 4.2.6.8 and 6.1.1.4'
S S 0.3331 0.5567 'International Tables Vol C Tables 4.2.6.8 and 6.1.1.4'

loop_
_geom_angle_atom_site_label_1
_geom_angle_atom_site_label_2
_geom_angle_atom_site_label_3
_geom_angle
_geom_angle_site_symmetry_1
_geom_angle_site_symmetry_3
_geom_angle_publ_flag
N4 Pd1 N4 89.951(6) . 2_455 ?
N4 Pd1 N4 176.61(19) 2_455 4_545 ?
N4 Pd1 N4 89.950(6) 4_545 3_445 ?
N4 Pd1 N4 89.950(6) 2_455 3_445 ?
N4 Pd1 N4 89.949(6) . 4_545 ?
N4 Pd1 N4 176.61(19) . 3_445 ?
Cl2 Ru1 Cl1 180.0 . . ?
N1 Ru1 Cl1 89.91(11) 4_545 . ?
N1 Ru1 Cl1 89.91(11) 2_455 . ?
N1 Ru1 Cl1 89.91(11) 3_445 . ?
N1 Ru1 Cl1 89.91(11) . . ?
N1 Ru1 Cl2 90.09(11) 4_545 . ?
N1 Ru1 Cl2 90.09(11) 2_455 . ?
N1 Ru1 Cl2 90.09(11) 3_445 . ?
N1 Ru1 Cl2 90.09(11) . . ?
N1 Ru1 N1 89.999(1) 2_455 . ?
N1 Ru1 N1 90.0 4_545 . ?
N1 Ru1 N1 179.8(2) 3_445 . ?
N1 Ru1 N1 90.000(1) 3_445 2_455 ?
N1 Ru1 N1 90.000(1) 4_545 3_445 ?
N1 Ru1 N1 179.8(2) 4_545 2_455 ?
C1 N1 Ru1 124.8(4) . . ?
C1 N1 C5 114.7(5) . . ?
C5 N1 Ru1 120.5(4) . . ?
C6 N2 C7 116.6(6) . . ?
C17 N3 H3 116.9 . . ?
C20 N3 H3 116.1 . . ?
C20 N3 C17 127.0(4) . . ?
C24 N4 Pd1 122.5(3) . . ?
C25 N4 Pd1 117.7(3) . . ?
C25 N4 C24 119.9(4) . . ?
N1 C1 H1 116.5 . . ?
N1 C1 C2 127.1(5) . . ?
C2 C1 H1 116.5 . . ?
C1 C2 H2 121.2 . . ?
C3 C2 C1 117.6(6) . . ?
C3 C2 H2 121.2 . . ?
C2 C3 H3A 119.9 . . ?
C4 C3 C2 120.2(6) . . ?
C4 C3 H3A 119.9 . . ?
C3 C4 C5 117.9(6) . . ?
C3 C4 C6 121.7(6) . . ?
C5 C4 C6 120.4(6) . . ?
N1 C5 C4 122.1(5) . . ?
N1 C5 H5 118.9 . . ?
C4 C5 H5 118.9 . . ?
N2 C6 C4 123.7(7) . . ?
N2 C6 H6 118.2 . . ?
C4 C6 H6 118.2 . . ?
C8 C7 N2 119.1(7) . . ?
C8 C7 C12 120.3(6) . . ?
C12 C7 N2 120.5(6) . . ?
C7 C8 H8 120.2 . . ?
C7 C8 C9 120.1(7) . . ?
C9 C8 H8 119.7 . . ?
C8 C9 H9 119.2 . . ?
C10 C9 C8 121.0(6) . . ?
C10 C9 H9 119.8 . . ?
C9 C10 C11 118.8(6) . . ?
C9 C10 C13 121.9(6) . . ?
C11 C10 C13 119.2(6) . . ?
C10 C11 H11 119.8 . . ?
C10 C11 C12 120.5(7) . . ?
C12 C11 H11 119.8 . . ?
C7 C12 C11 119.2(6) . . ?
C7 C12 H12 119.2 . . ?
C11 C12 H12 121.5 . . ?
C10 C13 H13A 109.0 . . ?
C10 C13 H13B 109.0 . . ?
H13A C13 H13B 107.8 . . ?
C14 C13 C10 112.8(5) . . ?
C14 C13 H13A 109.0 . . ?
C14 C13 H13B 109.0 . . ?
C15 C14 C13 122.9(5) . . ?
C19 C14 C13 121.4(6) . . ?
C19 C14 C15 115.7(5) . . ?
C14 C15 H15 118.5 . . ?
C14 C15 C16 123.1(6) . . ?
C16 C15 H15 118.5 . . ?
C15 C16 H16 120.2 . . ?
C17 C16 C15 119.5(6) . . ?
C17 C16 H16 120.2 . . ?
C16 C17 N3 123.8(5) . . ?
C18 C17 N3 117.8(5) . . ?
C18 C17 C16 118.4(5) . . ?
C17 C18 H18 119.4 . . ?
C17 C18 C19 121.1(6) . . ?
C19 C18 H18 119.4 . . ?
C14 C19 C18 122.1(6) . . ?
C14 C19 H19 118.9 . . ?
C18 C19 H19 118.9 . . ?
O1 C20 N3 123.8(5) . . ?
O1 C20 C21 118.6(5) . . ?
N3 C20 C21 117.6(5) . . ?
C22 C21 C20 125.0(4) . . ?
C25 C21 C20 116.9(4) . . ?
C25 C21 C22 118.1(4) . . ?
C21 C22 H22 120.6 . . ?
C21 C22 C23 118.8(4) . . ?
C23 C22 H22 120.6 . . ?
C22 C23 H23 120.2 . . ?
C24 C23 C22 119.6(4) . . ?
C24 C23 H23 120.2 . . ?
N4 C24 C23 121.4(4) . . ?
N4 C24 H24 119.3 . . ?
C23 C24 H24 119.3 . . ?
N4 C25 C21 122.3(4) . . ?
N4 C25 H25 118.9 . . ?
C21 C25 H25 118.9 . . ?
O2A S1A C26A 112(4) . 4_545 ?
O2A S1A C26A 112(4) . . ?
O2A S1A C26A 112(4) . 2_455 ?
O2A S1A C26A 112(4) . 3_445 ?
C26A S1A C26A 82(2) 2_455 3_445 ?
C26A S1A C26A 82(2) 4_545 3_445 ?
C26A S1A C26A 82(2) 2_455 . ?
C26A S1A C26A 82(2) 4_545 . ?
C26A S1A C26A 137(7) 2_455 4_545 ?
C26A S1A C26A 137(7) 3_445 . ?
S1A C26A H26A 109.5 . . ?
S1A C26A H26B 109.5 . . ?
S1A C26A H26C 109.5 . . ?
H26A C26A H26B 109.5 . . ?
H26A C26A H26C 109.5 . . ?
H26B C26A H26C 109.5 . . ?
O2B S1B C26B 110.4(7) . . ?
O2B S1B C26B 110.4(7) . 4_545 ?
O2B S1B C26B 110.4(7) . 3_445 ?
C26B S1B C26B 83.0(5) 2_455 3_445 ?
C26B S1B C26B 83.0(5) 3_445 4_545 ?
C26B S1B C26B 139.2(15) 2_455 4_545 ?
C26B S1B C26B 139.2(15) . 3_445 ?
C26B S1B C26B 83.0(5) . 4_545 ?
S1B C26B H26D 109.5 . . ?
S1B C26B H26E 109.5 . . ?
S1B C26B H26F 109.5 . . ?
H26D C26B H26E 109.5 . . ?
H26D C26B H26F 109.5 . . ?
H26E C26B H26F 109.5 . . ?

loop_
_geom_bond_atom_site_label_1
_geom_bond_atom_site_label_2
_geom_bond_distance
_geom_bond_site_symmetry_2
_geom_bond_publ_flag
Pd1 N4 2.028(3) . ?
Pd1 N4 2.028(3) 2_455 ?
Pd1 N4 2.028(3) 4_545 ?
Pd1 N4 2.028(3) 3_445 ?
Ru1 Cl1 2.423(2) . ?
Ru1 Cl2 2.397(3) . ?
Ru1 N1 2.079(4) 2_455 ?
Ru1 N1 2.079(4) 4_545 ?
Ru1 N1 2.079(4) 3_445 ?
Ru1 N1 2.079(4) . ?
O1 C20 1.239(6) . ?
N1 C1 1.283(6) . ?
N1 C5 1.366(7) . ?
N2 C6 1.216(8) . ?
N2 C7 1.477(8) . ?
N3 H3 0.8803 . ?
N3 C17 1.414(6) . ?
N3 C20 1.340(7) . ?
N4 C24 1.339(5) . ?
N4 C25 1.335(5) . ?
C1 H1 0.9500 . ?
C1 C2 1.362(7) . ?
C2 H2 0.9500 . ?
C2 C3 1.347(8) . ?
C3 H3A 0.9500 . ?
C3 C4 1.343(8) . ?
C4 C5 1.408(8) . ?
C4 C6 1.464(8) . ?
C5 H5 0.9500 . ?
C6 H6 0.9500 . ?
C7 C8 1.344(10) . ?
C7 C12 1.384(10) . ?
C8 H8 0.9498 . ?
C8 C9 1.381(9) . ?
C9 H9 0.9506 . ?
C9 C10 1.367(9) . ?
C10 C11 1.372(8) . ?
C10 C13 1.527(8) . ?
C11 H11 0.9500 . ?
C11 C12 1.387(8) . ?
C12 H12 0.9495 . ?
C13 H13A 0.9900 . ?
C13 H13B 0.9900 . ?
C13 C14 1.503(8) . ?
C14 C15 1.377(9) . ?
C14 C19 1.376(8) . ?
C15 H15 0.9500 . ?
C15 C16 1.387(8) . ?
C16 H16 0.9500 . ?
C16 C17 1.382(8) . ?
C17 C18 1.358(8) . ?
C18 H18 0.9500 . ?
C18 C19 1.387(8) . ?
C19 H19 0.9500 . ?
C20 C21 1.490(7) . ?
C21 C22 1.392(6) . ?
C21 C25 1.380(6) . ?
C22 H22 0.9500 . ?
C22 C23 1.396(7) . ?
C23 H23 0.9500 . ?
C23 C24 1.363(6) . ?
C24 H24 0.9500 . ?
C25 H25 0.9500 . ?
S1A O2A 1.502(7) . ?
S1A C26A 1.66(2) 3_445 ?
S1A C26A 1.66(2) 4_545 ?
S1A C26A 1.66(2) 2_455 ?
S1A C26A 1.66(2) . ?
C26A H26A 0.9800 . ?
C26A H26B 0.9800 . ?
C26A H26C 0.9800 . ?
S1B O2B 1.502(7) . ?
S1B C26B 1.661(16) 3_445 ?
S1B C26B 1.661(16) 4_545 ?
S1B C26B 1.661(16) 2_455 ?
S1B C26B 1.661(16) . ?
C26B H26D 0.9800 . ?
C26B H26E 0.9800 . ?
C26B H26F 0.9800 . ?

loop_
_geom_torsion_atom_site_label_1
_geom_torsion_atom_site_label_2
_geom_torsion_atom_site_label_3
_geom_torsion_atom_site_label_4
_geom_torsion
_geom_torsion_site_symmetry_1
_geom_torsion_site_symmetry_2
_geom_torsion_site_symmetry_3
_geom_torsion_site_symmetry_4
_geom_torsion_publ_flag
Pd1 N4 C24 C23 177.7(4) . . . . ?
Pd1 N4 C25 C21 -177.1(4) . . . . ?
Ru1 N1 C1 C2 -176.0(5) . . . . ?
Ru1 N1 C5 C4 174.9(4) . . . . ?
O1 C20 C21 C22 -158.4(6) . . . . ?
O1 C20 C21 C25 19.4(8) . . . . ?
N1 C1 C2 C3 -3.5(10) . . . . ?
N2 C7 C8 C9 177.5(6) . . . . ?
N2 C7 C12 C11 -175.8(6) . . . . ?
N3 C17 C18 C19 177.5(6) . . . . ?
N3 C20 C21 C22 22.7(8) . . . . ?
N3 C20 C21 C25 -159.6(5) . . . . ?
C1 N1 C5 C4 -7.6(8) . . . . ?
C1 C2 C3 C4 0.9(9) . . . . ?
C2 C3 C4 C5 -2.2(10) . . . . ?
C2 C3 C4 C6 176.8(6) . . . . ?
C3 C4 C5 N1 5.7(9) . . . . ?
C3 C4 C6 N2 177.7(7) . . . . ?
C5 N1 C1 C2 6.7(9) . . . . ?
C5 C4 C6 N2 -3.3(11) . . . . ?
C6 N2 C7 C8 141.7(7) . . . . ?
C6 N2 C7 C12 -42.7(9) . . . . ?
C6 C4 C5 N1 -173.3(5) . . . . ?
C7 N2 C6 C4 174.1(6) . . . . ?
C7 C8 C9 C10 -2.8(11) . . . . ?
C8 C7 C12 C11 -0.3(10) . . . . ?
C8 C9 C10 C11 2.0(10) . . . . ?
C8 C9 C10 C13 -174.4(6) . . . . ?
C9 C10 C11 C12 -0.3(9) . . . . ?
C9 C10 C13 C14 96.6(7) . . . . ?
C10 C11 C12 C7 -0.6(10) . . . . ?
C10 C13 C14 C15 -30.8(9) . . . . ?
C10 C13 C14 C19 150.5(7) . . . . ?
C11 C10 C13 C14 -79.7(8) . . . . ?
C12 C7 C8 C9 1.9(11) . . . . ?
C13 C10 C11 C12 176.2(6) . . . . ?
C13 C14 C15 C16 -179.6(6) . . . . ?
C13 C14 C19 C18 -179.5(7) . . . . ?
C14 C15 C16 C17 -1.1(11) . . . . ?
C15 C14 C19 C18 1.7(10) . . . . ?
C15 C16 C17 N3 -176.6(6) . . . . ?
C15 C16 C17 C18 2.2(10) . . . . ?
C16 C17 C18 C19 -1.4(10) . . . . ?
C17 N3 C20 O1 -2.6(9) . . . . ?
C17 N3 C20 C21 176.3(5) . . . . ?
C17 C18 C19 C14 -0.7(12) . . . . ?
C19 C14 C15 C16 -0.8(10) . . . . ?
C20 N3 C17 C16 -1.7(9) . . . . ?
C20 N3 C17 C18 179.5(6) . . . . ?
C20 C21 C22 C23 177.9(5) . . . . ?
C20 C21 C25 N4 -179.0(5) . . . . ?
C21 C22 C23 C24 0.6(8) . . . . ?
C22 C21 C25 N4 -1.1(7) . . . . ?
C22 C23 C24 N4 -0.4(8) . . . . ?
C24 N4 C25 C21 1.3(7) . . . . ?
C25 N4 C24 C23 -0.5(7) . . . . ?
C25 C21 C22 C23 0.1(8) . . . . ?

loop_
_smtbx_masks_void_nr
_smtbx_masks_void_average_x
_smtbx_masks_void_average_y
_smtbx_masks_void_average_z
_smtbx_masks_void_volume
_smtbx_masks_void_count_electrons
_smtbx_masks_void_content
1 -0.778 -0.341 -0.838 4862.8 1510.6 '32 DMSO'
